data_7119708
loop_
_publ_author_name
'Ib\'a\~nez, S'
'Poyatos, M.'
'Peris, E.'

_publ_section_title
;
 A D3h-symmetry hexaazatriphenylene-tris-N-heterocyclic carbene ligand and
 its coordination to iridium and gold: preliminary catalytic studies.
;
_journal_issue 26
_journal_name_full 'Chemical communications (Cambridge, England)'
_journal_page_first 3733
_journal_page_last 3736
_journal_paper_doi 10.1039/c7cc00525c
_journal_volume 53
_journal_year 2017
_chemical_formula_moiety '3(C10 H8 Cl2.4 I0.6 Ru), 3(C0.87 H1.74 Cl1.78), C49 H48 N12, 0.98(C3 O3)'
_chemical_formula_sum 'C84.56 H83.22 Cl12.57 I1.8 N12 O2.95 Ru3'
_chemical_formula_weight 2292.12
_chemical_name_systematic str1788
_space_group_crystal_system trigonal
_space_group_IT_number 146
_space_group_name_Hall 'R 3'
_space_group_name_H-M_alt 'R 3'
_symmetry_space_group_name_Hall 'R 3'
_symmetry_space_group_name_H-M 'R 3 :H'
_atom_sites_solution_hydrogens geom
_atom_sites_solution_primary iterative
_audit_creation_date 2017-01-19
_audit_creation_method
;
Olex2 1.2
(compiled 2017.01.04 svn.r3372 for OlexSys, GUI svn.r5292)
;
_audit_update_record
;
2017-01-19 deposited with the CCDC.
2017-02-27 downloaded from the CCDC.
;
_cell_angle_alpha 90
_cell_angle_beta 90
_cell_angle_gamma 120
_cell_formula_units_Z 3
_cell_length_a 17.7983(7)
_cell_length_b 17.7983(7)
_cell_length_c 32.0239(18)
_cell_measurement_reflns_used 4312
_cell_measurement_temperature 293(2)
_cell_measurement_theta_max 23.9520
_cell_measurement_theta_min 3.4060
_cell_volume 8785.4(7)
_computing_cell_refinement
;
CrysAlisPro, Agilent Technologies,
Version 1.171.37.31 (release 14-01-2014 CrysAlis171 .NET)
(compiled Jan 14 2014,18:38:05)
;
_computing_data_collection
;
CrysAlisPro, Agilent Technologies,
Version 1.171.37.31 (release 14-01-2014 CrysAlis171 .NET)
(compiled Jan 14 2014,18:38:05)
;
_computing_data_reduction
;
CrysAlisPro, Agilent Technologies,
Version 1.171.37.31 (release 14-01-2014 CrysAlis171 .NET)
(compiled Jan 14 2014,18:38:05)
;
_computing_molecular_graphics 'Olex2 (Dolomanov et al., 2009)'
_computing_publication_material 'Olex2 (Dolomanov et al., 2009)'
_computing_structure_refinement 'ShelXL (Sheldrick, 2015)'
_computing_structure_solution
;
Superflip (Palatinus & Chapuis, 2007;Palatinus & van der Lee, 2008;
Palatinus et al., 2012)
;
_diffrn_ambient_temperature 293(2)
_diffrn_detector_area_resol_mean 10.4051
_diffrn_detector_type Atlas
_diffrn_measured_fraction_theta_full 0.997
_diffrn_measured_fraction_theta_max 0.998
_diffrn_measurement_details
;
#__ type_ start__ end____ width___ exp.time_
  1 omega  -79.00  102.30   0.7000  120.0000
omega____ theta____ kappa____ phi______ frames
    -       12.9725    0.0000 -180.0000 259

#__ type_ start__ end____ width___ exp.time_
  2 omega  -65.00   -9.70   0.7000  120.0000
omega____ theta____ kappa____ phi______ frames
    -       12.9725  -57.0000 -180.0000 79
;
_diffrn_measurement_device 'four-circle diffractometer'
_diffrn_measurement_device_type 'SuperNova, Dual, Cu at zero, Atlas'
_diffrn_measurement_method '\w scans'
_diffrn_radiation_type MoK\a
_diffrn_radiation_wavelength 0.71073
_diffrn_reflns_av_R_equivalents 0.0447
_diffrn_reflns_av_unetI/netI 0.0579
_diffrn_reflns_Laue_measured_fraction_full 0.997
_diffrn_reflns_Laue_measured_fraction_max 0.998
_diffrn_reflns_limit_h_max 19
_diffrn_reflns_limit_h_min -21
_diffrn_reflns_limit_k_max 19
_diffrn_reflns_limit_k_min -17
_diffrn_reflns_limit_l_max 34
_diffrn_reflns_limit_l_min -39
_diffrn_reflns_number 15067
_diffrn_reflns_point_group_measured_fraction_full 0.996
_diffrn_reflns_point_group_measured_fraction_max 0.995
_diffrn_reflns_theta_full 25.242
_diffrn_reflns_theta_max 25.996
_diffrn_reflns_theta_min 3.445
_exptl_absorpt_coefficient_mu 1.185
_exptl_absorpt_correction_T_max 1.00000
_exptl_absorpt_correction_T_min 0.59464
_exptl_absorpt_correction_type multi-scan
_exptl_absorpt_process_details
;
CrysAlisPro, Agilent Technologies,
Version 1.171.37.31 (release 14-01-2014 CrysAlis171 .NET)
(compiled Jan 14 2014,18:38:05)
Empirical absorption correction using spherical harmonics,
 implemented in SCALE3 ABSPACK scaling algorithm.
Empirical absorption correction using spherical harmonics,
 implemented in SCALE3 ABSPACK scaling algorithm.
;
_exptl_crystal_colour 'clear reddish red'
_exptl_crystal_colour_lustre clear
_exptl_crystal_colour_modifier reddish
_exptl_crystal_colour_primary red
_exptl_crystal_density_diffrn 1.300
_exptl_crystal_description prism
_exptl_crystal_F_000 3418
_exptl_crystal_recrystallization_method 'Re-crystallisation from solvent: dichloromethane, methanol, hexane'
_exptl_crystal_size_max 0.2212
_exptl_crystal_size_mid 0.1837
_exptl_crystal_size_min 0.0356
_refine_diff_density_max 1.907
_refine_diff_density_min -0.867
_refine_diff_density_rms 0.156
_refine_ls_abs_structure_details
;
 Flack x determined using 1866 quotients [(I+)-(I-)]/[(I+)+(I-)]
 (Parsons, Flack and Wagner, Acta Cryst. B69 (2013) 249-259).
;
_refine_ls_abs_structure_Flack 0.043(18)
_refine_ls_extinction_method none
_refine_ls_goodness_of_fit_ref 1.028
_refine_ls_hydrogen_treatment constr
_refine_ls_matrix_type full
_refine_ls_number_parameters 369
_refine_ls_number_reflns 6958
_refine_ls_number_restraints 405
_refine_ls_restrained_S_all 1.017
_refine_ls_R_factor_all 0.0998
_refine_ls_R_factor_gt 0.0830
_refine_ls_shift/su_max 0.003
_refine_ls_shift/su_mean 0.000
_refine_ls_structure_factor_coef Fsqd
_refine_ls_weighting_details 'w=1/[\s^2^(Fo^2^)+(0.1690P)^2^+14.5310P] where P=(Fo^2^+2Fc^2^)/3'
_refine_ls_weighting_scheme calc
_refine_ls_wR_factor_gt 0.2163
_refine_ls_wR_factor_ref 0.2427
_reflns_Friedel_coverage 0.994
_reflns_Friedel_fraction_full 0.995
_reflns_Friedel_fraction_max 0.992
_reflns_number_gt 5570
_reflns_number_total 6958
_reflns_threshold_expression 'I > 2\s(I)'
_cod_data_source_file c7cc00525c2.cif
_cod_data_source_block str1788_sq
_cod_depositor_comments 'Adding full bibliography for 7119708.cif.'
_cod_original_cell_volume 8785.4(8)
_cod_original_formula_sum 'C84.56 H83.22 Cl12.57 I1.80 N12 O2.95 Ru3'
_cod_database_code 7119708
_shelx_shelxl_version_number 2014/7
_shelx_space_group_comment
;
The symmetry employed for this shelxl refinement is uniquely defined
by the following loop, which should always be used as a source of
symmetry information in preference to the above space-group names.
They are only intended as comments.
;
_olex2_refinement_description
;
1. Twinned data refinement
 Scales: 0.736(4) 0.264(4)
2. Fixed Uiso
 At 1.2 times of:
  All C(H) groups, All C(H,H) groups
 At 1.5 times of:
  All C(H,H,H) groups
3. Restrained distances
 C2-C3 = C4-C5
 1.54 with sigma of 0.02
 C3-C4
 1.54 with sigma of 0.002
 C20-C19 \\sim C19-C18
 with sigma of 0.02
 C2-C3 \\sim C4-C5
 with sigma of 0.02
4. Uiso/Uaniso restraints and constraints
C2 \\sim C3 \\sim C4 \\sim C5: within 1.7A with sigma of 0.004 and sigma for
terminal atoms of 0.08
5. Rigid body (RIGU) restrains
 All non-hydrogen atoms
 with sigma for 1-2 distances of 0.004 and sigma for 1-3 distances of 0.004
6. Others
 Fixed Sof: I1(0.6) C28(0.87) H28A(0.87) H28B(0.87) Cl1(0.4) O2(0.65)
 C30(0.33333) C29(0.65)
7.a Ternary CH refined with riding coordinates:
 C19(H19)
7.b Secondary CH2 refined with riding coordinates:
 C6(H6A,H6B), C28(H28A,H28B), C8(H8A,H8B), C7(H7A,H7B), C2(H2A,H2B), C3(H3A,H3B)
7.c Aromatic/amide H refined with riding coordinates:
 C1(H1), C12(H12), C13(H13), C26(H26), C27(H27), C22(H22), C23(H23)
7.d Fitted hexagon refined as free rotating group:
 C26(C27,C21,C22,C23,C24)
7.e Idealised Me refined as rotating group:
 C25(H25A,H25B,H25C), C9(H9A,H9B,H9C)
;
_olex2_submission_special_instructions 'No special instructions were received'

loop_
_space_group_symop_operation_xyz
'x, y, z'
'-y, x-y, z'
'-x+y, -x, z'
'x+2/3, y+1/3, z+1/3'
'-y+2/3, x-y+1/3, z+1/3'
'-x+y+2/3, -x+1/3, z+1/3'
'x+1/3, y+2/3, z+2/3'
'-y+1/3, x-y+2/3, z+2/3'
'-x+y+1/3, -x+2/3, z+2/3'

loop_
_atom_site_label
_atom_site_type_symbol
_atom_site_fract_x
_atom_site_fract_y
_atom_site_fract_z
_atom_site_U_iso_or_equiv
_atom_site_adp_type
_atom_site_occupancy
_atom_site_site_symmetry_order
_atom_site_calc_flag
_atom_site_refinement_flags_posn
_atom_site_refinement_flags_adp
_atom_site_refinement_flags_occupancy
Ru1 Ru -0.34353(11) -0.35804(10) -0.71630(5) 0.0648(5) Uani 1 1 d . U .
I1 I -0.4896(3) -0.5078(3) -0.73869(14) 0.0916(12) Uani 0.6 1 d . U .
Cl2 Cl -0.4274(3) -0.3293(3) -0.66497(17) 0.0646(12) Uani 1 1 d . U .
Cl3 Cl -0.3213(4) -0.4399(3) -0.66193(17) 0.0680(13) Uani 1 1 d . U .
Cl4 Cl -0.3316(7) -0.2339(5) -0.8806(2) 0.094(3) Uani 0.92(3) 1 d . U .
Cl5 Cl -0.3855(13) -0.4164(7) -0.8837(2) 0.157(8) Uani 0.87(4) 1 d . U .
N4 N -0.0897(8) 0.0888(8) -0.6275(4) 0.041(3) Uani 1 1 d . U .
N3 N -0.1787(8) -0.0917(8) -0.6291(4) 0.043(3) Uani 1 1 d . U .
C17 C -0.0477(10) 0.0463(10) -0.6280(6) 0.045(3) Uani 1 1 d . U .
N1 N -0.4429(9) -0.0719(10) -0.6369(6) 0.058(4) Uani 1 1 d . U .
C16 C -0.0947(9) -0.0456(10) -0.6287(5) 0.041(3) Uani 1 1 d . U .
C10 C -0.3572(10) -0.0487(11) -0.6368(7) 0.051(4) Uani 1 1 d . U .
C15 C -0.1778(10) 0.0443(10) -0.6288(6) 0.045(4) Uani 1 1 d . U .
C11 C -0.3133(10) 0.0429(11) -0.6330(7) 0.053(4) Uani 1 1 d . U .
C6 C -0.3534(11) 0.1584(12) -0.6328(8) 0.064(4) Uani 1 1 d . U .
H6A H -0.4007 0.1620 -0.6458 0.077 Uiso 1 1 calc R . .
H6B H -0.3005 0.1963 -0.6479 0.077 Uiso 1 1 calc R . .
C1 C -0.4479(11) -0.0013(13) -0.6377(6) 0.055(4) Uani 1 1 d . U .
H1 H -0.4996 -0.0006 -0.6400 0.066 Uiso 1 1 calc R . .
C12 C -0.3156(10) -0.0961(10) -0.6333(6) 0.047(4) Uani 1 1 d . U .
H12 H -0.3461 -0.1564 -0.6323 0.056 Uiso 1 1 calc R . .
C13 C -0.2210(10) 0.0906(10) -0.6308(6) 0.043(3) Uani 1 1 d . U .
H13 H -0.1908 0.1510 -0.6308 0.052 Uiso 1 1 calc R . .
C14 C -0.2234(10) -0.0478(9) -0.6312(6) 0.042(3) Uani 1 1 d . U .
C28 C -0.3718(14) -0.3317(15) -0.9117(7) 0.062(5) Uani 0.87 1 d . U .
H28A H -0.4267 -0.3450 -0.9242 0.075 Uiso 0.87 1 calc R . .
H28B H -0.3311 -0.3214 -0.9341 0.075 Uiso 0.87 1 calc R . .
N2 N -0.3706(9) 0.0690(10) -0.6346(5) 0.053(3) Uani 1 1 d . U .
C25 C -0.171(2) -0.368(3) -0.7451(10) 0.112(8) Uani 1 1 d . U .
H25A H -0.1550 -0.3670 -0.7164 0.168 Uiso 1 1 calc GR . .
H25B H -0.1203 -0.3325 -0.7615 0.168 Uiso 1 1 calc GR . .
H25C H -0.1991 -0.4265 -0.7553 0.168 Uiso 1 1 calc GR . .
C8 C -0.4255(16) 0.1319(17) -0.5587(9) 0.086(6) Uani 1 1 d . U .
H8A H -0.4768 0.1255 -0.5726 0.103 Uiso 1 1 calc R . .
H8B H -0.4329 0.0745 -0.5549 0.103 Uiso 1 1 calc R . .
O1 O -0.3333 0.3333 -0.6948(10) 0.078(8) Uani 1 3 d S TU P
C26 C -0.2039(9) -0.2684(11) -0.7201(5) 0.084(5) Uani 1 1 d . U .
H26 H -0.1596 -0.2548 -0.7010 0.101 Uiso 1 1 calc R . .
C27 C -0.2467(11) -0.2211(9) -0.7207(4) 0.086(5) Uani 1 1 d G U .
H27 H -0.2310 -0.1757 -0.7019 0.104 Uiso 1 1 calc R . .
C21 C -0.3129(11) -0.2415(9) -0.7493(5) 0.087(5) Uani 1 1 d G U .
C22 C -0.3364(10) -0.3093(10) -0.7773(5) 0.080(4) Uani 1 1 d G U .
H22 H -0.3807 -0.3230 -0.7964 0.096 Uiso 1 1 calc R . .
C23 C -0.2936(12) -0.3567(10) -0.7767(5) 0.095(5) Uani 1 1 d G U .
H23 H -0.3093 -0.4021 -0.7955 0.114 Uiso 1 1 calc R . .
C24 C -0.2274(11) -0.3363(11) -0.7481(5) 0.092(5) Uani 1 1 d G U .
C7 C -0.3441(18) 0.1877(16) -0.5865(10) 0.089(6) Uani 1 1 d . U .
H7A H -0.3312 0.2474 -0.5858 0.107 Uiso 1 1 calc R . .
H7B H -0.2949 0.1860 -0.5744 0.107 Uiso 1 1 calc R . .
C2 C -0.5151(18) -0.1626(19) -0.6400(9) 0.096(5) Uani 1 1 d D U .
H2A H -0.5659 -0.1673 -0.6264 0.115 Uiso 1 1 calc R . .
H2B H -0.4991 -0.2003 -0.6254 0.115 Uiso 1 1 calc R . .
C9 C -0.415(3) 0.175(3) -0.5160(11) 0.111(9) Uani 1 1 d . U .
H9A H -0.3798 0.2368 -0.5188 0.167 Uiso 1 1 calc GR . .
H9B H -0.3885 0.1541 -0.4968 0.167 Uiso 1 1 calc GR . .
H9C H -0.4715 0.1611 -0.5056 0.167 Uiso 1 1 calc GR . .
C19 C -0.356(3) -0.183(2) -0.7457(14) 0.122(8) Uani 1 1 d D U .
H19 H -0.3695 -0.1823 -0.7161 0.146 Uiso 1 1 calc R . .
Cl1 Cl -0.505(2) -0.4876(18) -0.7450(11) 0.099(7) Uani 0.4 1 d . U .
C20 C -0.437(4) -0.233(3) -0.7663(18) 0.165(16) Uani 1 1 d D U .
C18 C -0.329(5) -0.099(3) -0.761(3) 0.21(2) Uani 1 1 d D U .
C4 C -0.608(2) -0.2858(17) -0.6979(13) 0.120(6) Uani 1 1 d D U .
C3 C -0.538(2) -0.1934(17) -0.6855(10) 0.114(6) Uani 1 1 d D U .
H3A H -0.4846 -0.1834 -0.6986 0.137 Uiso 1 1 calc R . .
H3B H -0.5535 -0.1542 -0.6989 0.137 Uiso 1 1 calc R . .
O2 O -0.664(2) -0.646(2) -0.8544(9) 0.107(11) Uani 0.65 1 d . U .
C5 C -0.6667 -0.3333 -0.7352(14) 0.118(6) Uani 1 3 d DS TU P
C30 C -0.344(5) 0.368(6) -0.710(3) 0.081(19) Uani 0.3333 1 d . U .
C29 C -0.641(12) -0.576(6) -0.8547(17) 0.31(10) Uani 0.65 1 d . U .

loop_
_atom_site_aniso_label
_atom_site_aniso_U_11
_atom_site_aniso_U_22
_atom_site_aniso_U_33
_atom_site_aniso_U_23
_atom_site_aniso_U_13
_atom_site_aniso_U_12
Ru1 0.0615(10) 0.0512(9) 0.0578(7) 0.0005(7) -0.0070(7) 0.0103(8)
I1 0.085(2) 0.051(2) 0.102(2) -0.0064(16) -0.0245(18) 0.0062(16)
Cl2 0.049(2) 0.035(2) 0.086(3) 0.0035(19) 0.001(2) 0.0027(18)
Cl3 0.061(3) 0.044(2) 0.079(3) 0.003(2) -0.006(2) 0.012(2)
Cl4 0.132(7) 0.066(4) 0.067(4) 0.003(3) -0.009(3) 0.037(4)
Cl5 0.31(2) 0.087(6) 0.075(6) -0.001(4) -0.022(7) 0.098(10)
N4 0.025(5) 0.026(5) 0.071(8) -0.002(5) 0.001(4) 0.012(4)
N3 0.035(5) 0.028(5) 0.065(8) -0.001(5) -0.004(4) 0.016(4)
C17 0.022(6) 0.033(6) 0.081(11) 0.006(6) 0.007(6) 0.014(5)
N1 0.027(5) 0.046(6) 0.107(12) 0.005(5) -0.006(5) 0.023(4)
C16 0.032(6) 0.028(6) 0.063(9) -0.004(5) 0.001(5) 0.014(5)
C10 0.028(6) 0.034(6) 0.091(13) -0.006(6) -0.004(5) 0.016(5)
C15 0.024(5) 0.029(6) 0.083(11) 0.002(5) -0.001(5) 0.014(4)
C11 0.027(5) 0.034(6) 0.098(13) 0.006(6) -0.008(5) 0.016(5)
C6 0.032(7) 0.044(8) 0.132(12) -0.001(7) -0.014(7) 0.031(6)
C1 0.034(6) 0.056(7) 0.082(12) -0.001(6) 0.002(6) 0.028(5)
C12 0.026(6) 0.027(6) 0.087(11) 0.004(6) 0.003(5) 0.012(5)
C13 0.026(6) 0.026(6) 0.080(10) -0.005(6) -0.007(5) 0.015(5)
C14 0.028(5) 0.024(5) 0.077(10) -0.001(5) 0.003(5) 0.014(4)
C28 0.044(10) 0.058(9) 0.063(10) -0.002(7) -0.006(8) 0.008(8)
N2 0.031(5) 0.039(6) 0.096(10) 0.004(5) -0.003(5) 0.022(5)
C25 0.111(16) 0.13(2) 0.085(16) 0.031(13) 0.016(12) 0.053(16)
C8 0.062(11) 0.068(12) 0.121(13) -0.010(9) -0.019(9) 0.028(10)
O1 0.086(15) 0.086(15) 0.06(2) 0.000 0.000 0.043(7)
C26 0.060(8) 0.079(10) 0.073(9) 0.016(7) 0.002(6) 0.005(7)
C27 0.082(10) 0.069(9) 0.071(10) 0.010(7) 0.004(7) 0.010(7)
C21 0.091(11) 0.061(8) 0.076(9) 0.023(6) 0.006(7) 0.014(7)
C22 0.076(10) 0.064(9) 0.063(8) 0.011(6) -0.002(6) 0.008(7)
C23 0.101(11) 0.097(12) 0.068(8) -0.004(7) -0.008(7) 0.036(9)
C24 0.084(9) 0.094(11) 0.070(9) 0.013(7) 0.005(7) 0.023(8)
C7 0.077(12) 0.051(11) 0.133(12) -0.009(9) -0.007(9) 0.028(10)
C2 0.064(8) 0.076(7) 0.155(15) 0.004(6) -0.003(7) 0.041(6)
C9 0.10(2) 0.12(2) 0.123(14) -0.013(13) -0.019(13) 0.064(19)
C19 0.164(19) 0.090(14) 0.118(19) 0.006(12) -0.003(15) 0.069(15)
Cl1 0.078(9) 0.060(8) 0.123(14) 0.013(7) -0.011(7) 0.008(7)
C20 0.18(2) 0.11(2) 0.20(4) 0.01(2) -0.04(2) 0.073(18)
C18 0.21(4) 0.108(16) 0.29(6) 0.05(2) -0.04(3) 0.069(19)
C4 0.091(8) 0.094(8) 0.164(15) 0.002(5) -0.001(5) 0.039(6)
C3 0.083(8) 0.089(7) 0.160(15) 0.002(6) -0.003(6) 0.034(6)
O2 0.11(2) 0.10(2) 0.058(17) 0.007(14) -0.004(13) 0.009(18)
C5 0.094(8) 0.094(8) 0.166(16) 0.000 0.000 0.047(4)
C30 0.08(4) 0.10(4) 0.07(3) 0.02(3) 0.02(3) 0.05(4)
C29 0.7(3) 0.12(3) 0.04(2) 0.01(2) 0.01(6) 0.13(6)

loop_
_atom_type_symbol
_atom_type_description
_atom_type_scat_dispersion_real
_atom_type_scat_dispersion_imag
_atom_type_scat_source
C C 0.0033 0.0016 'International Tables Vol C Tables 4.2.6.8 and 6.1.1.4'
H H 0.0000 0.0000 'International Tables Vol C Tables 4.2.6.8 and 6.1.1.4'
Cl Cl 0.1484 0.1585 'International Tables Vol C Tables 4.2.6.8 and 6.1.1.4'
I I -0.4742 1.8119 'International Tables Vol C Tables 4.2.6.8 and 6.1.1.4'
N N 0.0061 0.0033 'International Tables Vol C Tables 4.2.6.8 and 6.1.1.4'
O O 0.0106 0.0060 'International Tables Vol C Tables 4.2.6.8 and 6.1.1.4'
Ru Ru -1.2594 0.8363 'International Tables Vol C Tables 4.2.6.8 and 6.1.1.4'

loop_
_geom_angle_atom_site_label_1
_geom_angle_atom_site_label_2
_geom_angle_atom_site_label_3
_geom_angle
_geom_angle_site_symmetry_1
_geom_angle_site_symmetry_3
I1 Ru1 Cl1 12.0(6) . .
Cl2 Ru1 I1 89.88(16) . .
Cl2 Ru1 Cl1 84.9(8) . .
Cl3 Ru1 I1 87.92(15) . .
Cl3 Ru1 Cl2 86.7(2) . .
Cl3 Ru1 Cl1 98.6(6) . .
C26 Ru1 I1 151.5(5) . .
C26 Ru1 Cl2 118.5(5) . .
C26 Ru1 Cl3 90.6(4) . .
C26 Ru1 Cl1 155.4(9) . .
C27 Ru1 I1 155.8(4) . .
C27 Ru1 Cl2 91.9(5) . .
C27 Ru1 Cl3 116.3(5) . .
C27 Ru1 C26 37.2(2) . .
C27 Ru1 Cl1 144.8(8) . .
C21 Ru1 I1 118.3(5) . .
C21 Ru1 Cl2 90.9(5) . .
C21 Ru1 Cl3 153.7(5) . .
C21 Ru1 C26 67.6(3) . .
C21 Ru1 C27 37.6(2) . .
C21 Ru1 C24 80.6(3) . .
C21 Ru1 Cl1 107.3(7) . .
C22 Ru1 I1 89.5(4) . .
C22 Ru1 Cl2 117.0(5) . .
C22 Ru1 Cl3 156.1(5) . .
C22 Ru1 C26 80.6(3) . .
C22 Ru1 C27 68.3(3) . .
C22 Ru1 C21 38.1(2) . .
C22 Ru1 C23 38.3(3) . .
C22 Ru1 C24 68.6(4) . .
C22 Ru1 Cl1 82.0(8) . .
C23 Ru1 I1 87.7(4) . .
C23 Ru1 Cl2 155.2(5) . .
C23 Ru1 Cl3 117.9(5) . .
C23 Ru1 C26 67.9(4) . .
C23 Ru1 C27 80.6(3) . .
C23 Ru1 C21 68.7(4) . .
C23 Ru1 C24 37.9(3) . .
C23 Ru1 Cl1 87.7(9) . .
C24 Ru1 I1 114.2(5) . .
C24 Ru1 Cl2 155.7(5) . .
C24 Ru1 Cl3 91.0(5) . .
C24 Ru1 C26 37.3(2) . .
C24 Ru1 C27 67.5(3) . .
C24 Ru1 Cl1 119.3(9) . .
Cl1 I1 Ru1 90(3) . .
C17 N4 C15 119.4(13) . .
C16 N3 C14 117.0(13) . .
N4 C17 C16 119.5(14) . .
N4 C17 C16 119.8(14) . 3
C16 C17 C16 120.7(14) . 3
C10 N1 C2 124.0(17) . .
C1 N1 C10 108.2(15) . .
C1 N1 C2 127.5(16) . .
N3 C16 C17 124.0(14) . .
N3 C16 C17 116.8(13) . 2
C17 C16 C17 119.2(14) . 2
N1 C10 C11 103.8(14) . .
N1 C10 C12 132.5(16) . .
C12 C10 C11 122.8(15) . .
N4 C15 C13 118.5(13) . .
N4 C15 C14 120.1(13) . .
C13 C15 C14 121.2(14) . .
C10 C11 C13 119.9(14) . .
N2 C11 C10 108.8(15) . .
N2 C11 C13 131.2(15) . .
N2 C6 C7 109.3(19) . .
N1 C1 N2 111.8(15) . .
C10 C12 C14 116.3(14) . .
C15 C13 C11 117.8(13) . .
N3 C14 C15 119.8(14) . .
N3 C14 C12 118.7(12) . .
C15 C14 C12 121.4(14) . .
Cl5 C28 Cl4 112.4(12) . .
C11 N2 C6 127.1(14) . .
C11 N2 C1 107.0(15) . .
C1 N2 C6 125.9(14) . .
C9 C8 C7 111(2) . .
C30 O1 C30 91(9) 3_455 2_565
C30 O1 C30 91(9) . 2_565
C30 O1 C30 91(9) 3_455 .
C27 C26 Ru1 71.1(5) . .
C27 C26 C24 120.0 . .
C24 C26 Ru1 70.3(5) . .
C26 C27 Ru1 71.8(5) . .
C21 C27 Ru1 69.9(5) . .
C21 C27 C26 120.0 . .
C27 C21 Ru1 72.6(5) . .
C27 C21 C19 114.2(18) . .
C22 C21 Ru1 69.9(5) . .
C22 C21 C27 120.0 . .
C22 C21 C19 125.8(18) . .
C19 C21 Ru1 129.1(17) . .
C21 C22 Ru1 71.9(5) . .
C21 C22 C23 120.0 . .
C23 C22 Ru1 71.2(6) . .
C22 C23 Ru1 70.5(5) . .
C24 C23 Ru1 72.4(5) . .
C24 C23 C22 120.0 . .
C25 C24 Ru1 136.1(17) . .
C25 C24 C26 110(2) . .
C25 C24 C23 129(2) . .
C26 C24 Ru1 72.3(5) . .
C23 C24 Ru1 69.7(5) . .
C23 C24 C26 120.0 . .
C6 C7 C8 115(2) . .
N1 C2 C3 113(2) . .
C20 C19 C21 104(3) . .
C18 C19 C21 131(5) . .
C18 C19 C20 101(4) . .
I1 Cl1 Ru1 78(3) . .
C5 C4 C3 139(3) . .
C2 C3 C4 124(3) . .
C4 C5 C4 66(2) 2_455 .
C4 C5 C4 66(2) 2_455 3_445
C4 C5 C4 66(2) . 3_445
O1 C30 C30 44(5) . 2_565
O1 C30 C30 44(5) . 3_455
C30 C30 C30 60.002(9) 2_565 3_455

loop_
_geom_bond_atom_site_label_1
_geom_bond_atom_site_label_2
_geom_bond_distance
_geom_bond_site_symmetry_2
Ru1 I1 2.730(4) .
Ru1 Cl2 2.440(6) .
Ru1 Cl3 2.427(6) .
Ru1 C26 2.184(14) .
Ru1 C27 2.175(14) .
Ru1 C21 2.141(14) .
Ru1 C22 2.115(14) .
Ru1 C23 2.124(16) .
Ru1 C24 2.159(16) .
Ru1 Cl1 2.79(3) .
I1 Cl1 0.58(3) .
Cl4 C28 1.81(2) .
Cl5 C28 1.66(2) .
N4 C17 1.302(19) .
N4 C15 1.36(2) .
N3 C16 1.297(19) .
N3 C14 1.37(2) .
C17 C16 1.42(2) .
C17 C16 1.49(2) 3
N1 C10 1.37(2) .
N1 C1 1.30(3) .
N1 C2 1.48(3) .
C16 C17 1.49(2) 2
C10 C11 1.42(2) .
C10 C12 1.38(2) .
C15 C13 1.38(2) .
C15 C14 1.42(2) .
C11 C13 1.42(2) .
C11 N2 1.32(2) .
C6 N2 1.46(2) .
C6 C7 1.55(4) .
C1 N2 1.32(2) .
C12 C14 1.42(2) .
C25 C24 1.38(4) .
C8 C7 1.56(4) .
C8 C9 1.54(4) .
O1 C30 0.89(8) 2_565
O1 C30 0.89(8) 3_455
O1 C30 0.89(8) .
C26 C27 1.3900 .
C26 C24 1.3900 .
C27 C21 1.3900 .
C21 C22 1.3900 .
C21 C19 1.58(4) .
C22 C23 1.3900 .
C23 C24 1.3900 .
C2 C3 1.54(2) .
C19 C20 1.42(5) .
C19 C18 1.41(4) .
C4 C3 1.539(3) .
C4 C5 1.53(2) .
O2 C29 1.09(9) .
C5 C4 1.53(2) 3_445
C5 C4 1.53(2) 2_455
C30 C30 1.27(16) 2_565
C30 C30 1.27(17) 3_455

loop_
_twin_individual_id
_twin_individual_mass_fraction_refined
1 0.736(4)
2 0.264(4)
